data_1000247
loop_
_publ_author_name
'Laligant, Y'
'Calage, Y'
'Torres Tapia, E'
'Greneche, J M'
'Varret, F'
'Ferey, G'

_publ_section_title
;
Crystal structure of the inverse weberite Zn Fe F~5~ (H~2~ O)~2~,
magnetic and Moessbauer study of the antiferromagnet Zn Fe F~5~ (H~2~
O)~2~ and ferrimagnet Mn Fe F~5~
;
_journal_coden_ASTM JMMMDC
_journal_name_full 'Journal of Magnetism and Magnetic Materials'
_journal_page_first 283
_journal_page_last 290
_journal_paper_doi 10.1016/0304-8853(86)90040-5
_journal_volume 61
_journal_year 1986
_chemical_formula_structural 'Zn Fe F5 (H2 O)2'
_chemical_formula_sum 'F5 Fe H4 O2 Zn'
_chemical_name_systematic 'Zinc iron(III) fluoride dihydrate'
_space_group_IT_number 74
_symmetry_cell_setting orthorhombic
_symmetry_Int_Tables_number 74
_symmetry_space_group_name_Hall '-I 2b 2'
_symmetry_space_group_name_H-M 'I m m a'
_cell_angle_alpha 90
_cell_angle_beta 90
_cell_angle_gamma 90
_cell_formula_units_Z 4
_cell_length_a 7.475(1)
_cell_length_b 10.766(1)
_cell_length_c 6.594(1)
_cell_volume 530.7
_refine_ls_R_factor_all 0.037
_cod_original_formula_sum 'H4 F5 Fe O2 Zn'
_cod_database_code 1000247

loop_
_symmetry_equiv_pos_as_xyz
x,y,z
x,-y,-z
x,1/2+y,-z
x,1/2-y,z
-x,-y,-z
-x,y,z
-x,1/2-y,z
-x,1/2+y,-z
1/2+x,1/2+y,1/2+z
1/2+x,1/2-y,1/2-z
1/2+x,y,1/2-z
1/2+x,-y,1/2+z
1/2-x,1/2-y,1/2-z
1/2-x,1/2+y,1/2+z
1/2-x,-y,1/2+z
1/2-x,y,1/2-z

loop_
_atom_site_label
_atom_site_type_symbol
_atom_site_symmetry_multiplicity
_atom_site_Wyckoff_symbol
_atom_site_fract_x
_atom_site_fract_y
_atom_site_fract_z
_atom_site_occupancy
_atom_site_attached_hydrogens
_atom_site_calc_flag
Zn1 Zn2+ 4 a 0. 0. 0. 1. 0 d
Fe1 Fe3+ 4 c 0.25 0.25 0.25 1. 0 d
F1 F1- 4 e 0. 0.25 0.3318(4) 1. 0 d
F2 F1- 16 j 0.2 0.1234(2) 0.0509(4) 1. 0 d
O1 O2- 8 h 0.5 0.5651(3) 0.1971(7) 1. 2 d
H1 H1+ 16 j -1. -1. -1. 1. 0 dum

loop_
_atom_type_symbol
_atom_type_oxidation_number
Zn2+ 2.000
Fe3+ 3.000
F1- -1.000
O2- -2.000
H1+ 1.000
